data_7210631
loop_
_publ_author_name
'Bia\/lek, Micha\/l J.'
'Janczak, Jan'
'Zo\'n, Jerzy'

_publ_section_title
;
 Naphthalene-based linkers for metal phosphonates: synthesis, structure,
 and interesting conformational flexibility influence on final lanthanum
 hybrids
;
_journal_issue 2
_journal_name_full CrystEngComm
_journal_page_first 390
_journal_paper_doi 10.1039/c2ce26268a
_journal_volume 15
_journal_year 2013
_chemical_formula_moiety 'C11 H12 O6 P2'
_chemical_formula_sum 'C11 H12 O6 P2'
_chemical_formula_weight 302.15
_chemical_name_systematic
;
?
;
_space_group_IT_number 61
_symmetry_cell_setting orthorhombic
_symmetry_space_group_name_Hall '-P 2ac 2ab'
_symmetry_space_group_name_H-M 'P b c a'
_atom_sites_solution_hydrogens geom
_atom_sites_solution_primary direct
_atom_sites_solution_secondary difmap
_audit_creation_method SHELXL-97
_cell_angle_alpha 90.00
_cell_angle_beta 90.00
_cell_angle_gamma 90.00
_cell_formula_units_Z 8
_cell_length_a 16.2835(5)
_cell_length_b 7.8798(2)
_cell_length_c 19.1588(5)
_cell_measurement_reflns_used 872
_cell_measurement_temperature 295(2)
_cell_measurement_theta_max 29.44
_cell_measurement_theta_min 3.06
_cell_volume 2458.28(12)
_computing_cell_refinement
;
Oxford Diffraction Poland (2006). CrysAlis Red, Version
171.32.6, Wroc\/law, Poland
;
_computing_data_collection
;
Oxford Diffraction Poland (2006). CrysAlis CCD, Version
171.32.6, Wroc\/law, Poland
;
_computing_data_reduction
;
Oxford Diffraction Poland (2006). CrysAlis Red, Version
171.32.6, Wroc\/law, Poland
;
_computing_molecular_graphics
;
Brandenburg & Putz (2006). Diamond 3.0. Crystal and Molecular
Structure Visualisation, University of Bonn, Germany
;
_computing_publication_material 'SHELXL-97 (Sheldrick, 1997)'
_computing_structure_refinement 'SHELXL-97 (Sheldrick, 1997)'
_computing_structure_solution 'SHELXS-97 (Sheldrick, 1990)'
_diffrn_ambient_temperature 295(2)
_diffrn_detector_area_resol_mean '1024x1024 with blocks 2x2'
_diffrn_measured_fraction_theta_full 0.980
_diffrn_measured_fraction_theta_max 0.951
_diffrn_measurement_device_type 'KUMA KM-4 with area CCD detector'
_diffrn_measurement_method \w-scan
_diffrn_radiation_monochromator graphite
_diffrn_radiation_source 'fine-focus sealed tube'
_diffrn_radiation_type MoK\a
_diffrn_radiation_wavelength 0.71073
_diffrn_reflns_av_R_equivalents 0.0612
_diffrn_reflns_av_sigmaI/netI 0.0468
_diffrn_reflns_limit_h_max 22
_diffrn_reflns_limit_h_min -21
_diffrn_reflns_limit_k_max 9
_diffrn_reflns_limit_k_min -10
_diffrn_reflns_limit_l_max 26
_diffrn_reflns_limit_l_min -26
_diffrn_reflns_number 31447
_diffrn_reflns_theta_full 29.00
_diffrn_reflns_theta_max 29.44
_diffrn_reflns_theta_min 3.06
_exptl_absorpt_coefficient_mu 0.374
_exptl_absorpt_correction_T_max 0.9452
_exptl_absorpt_correction_T_min 0.9067
_exptl_absorpt_correction_type numerical
_exptl_absorpt_process_details
;
Oxford Diffraction Poland (2006). CrysAlis Red, Version
171.32.6, Wroc\/law, Poland
;
_exptl_crystal_colour colourless
_exptl_crystal_density_diffrn 1.633
_exptl_crystal_density_meas 1.63
_exptl_crystal_density_method floatation
_exptl_crystal_description parallelepiped
_exptl_crystal_F_000 1248
_exptl_crystal_size_max 0.28
_exptl_crystal_size_mid 0.22
_exptl_crystal_size_min 0.16
_refine_diff_density_max 0.478
_refine_diff_density_min -0.453
_refine_diff_density_rms 0.065
_refine_ls_extinction_method none
_refine_ls_goodness_of_fit_ref 1.002
_refine_ls_hydrogen_treatment constr
_refine_ls_matrix_type full
_refine_ls_number_parameters 176
_refine_ls_number_reflns 3243
_refine_ls_number_restraints 0
_refine_ls_restrained_S_all 1.002
_refine_ls_R_factor_all 0.0973
_refine_ls_R_factor_gt 0.0447
_refine_ls_shift/su_max 0.000
_refine_ls_shift/su_mean 0.000
_refine_ls_structure_factor_coef Fsqd
_refine_ls_weighting_details 'calc w=1/[\s^2^(Fo^2^)+(0.0750P)^2^] where P=(Fo^2^+2Fc^2^)/3'
_refine_ls_weighting_scheme calc
_refine_ls_wR_factor_gt 0.1058
_refine_ls_wR_factor_ref 0.1271
_reflns_number_gt 2018
_reflns_number_total 3243
_reflns_threshold_expression I>2\s(I)
_cod_data_source_file c2ce26268a.txt
_cod_data_source_block NDP(1,4C)
_cod_database_code 7210631

loop_
_symmetry_equiv_pos_as_xyz
'x, y, z'
'-x+1/2, -y, z+1/2'
'-x, y+1/2, -z+1/2'
'x+1/2, -y+1/2, -z'
'-x, -y, -z'
'x-1/2, y, -z-1/2'
'x, -y-1/2, z-1/2'
'-x-1/2, y-1/2, z'

loop_
_atom_site_label
_atom_site_type_symbol
_atom_site_fract_x
_atom_site_fract_y
_atom_site_fract_z
_atom_site_U_iso_or_equiv
_atom_site_adp_type
_atom_site_occupancy
_atom_site_symmetry_multiplicity
_atom_site_calc_flag
_atom_site_refinement_flags
P1 P 0.10063(4) -0.01809(9) 0.07214(3) 0.03388(19) Uani 1 1 d .
O1 O 0.05955(10) 0.14094(19) 0.04796(7) 0.0363(4) Uani 1 1 d .
O2 O 0.06036(15) -0.1734(2) 0.03921(10) 0.0658(6) Uani 1 1 d .
H2O H 0.0175 -0.1450 0.0200 0.099 Uiso 1 1 calc R
O3 O 0.19331(13) -0.0219(3) 0.05698(10) 0.0743(7) Uani 1 1 d .
H3O H 0.2008 -0.0408 0.0154 0.111 Uiso 1 1 calc R
P2 P 0.15432(4) 0.04976(7) 0.43849(3) 0.02676(17) Uani 1 1 d .
O4 O 0.23175(10) -0.0486(2) 0.44121(8) 0.0399(4) Uani 1 1 d .
O5 O 0.16234(10) 0.2272(2) 0.40498(8) 0.0409(4) Uani 1 1 d .
H5O H 0.2037 0.2742 0.4199 0.061 Uiso 1 1 calc R
O6 O 0.12194(11) 0.0703(2) 0.51408(7) 0.0387(4) Uani 1 1 d .
H6O H 0.0994 0.1628 0.5181 0.058 Uiso 1 1 calc R
C1 C 0.09685(13) -0.0383(3) 0.16455(10) 0.0277(5) Uani 1 1 d .
C2 C 0.06837(14) 0.0964(3) 0.20120(11) 0.0336(5) Uani 1 1 d .
H2 H 0.0519 0.1938 0.1776 0.040 Uiso 1 1 calc R
C3 C 0.06327(14) 0.0914(3) 0.27430(10) 0.0340(5) Uani 1 1 d .
H3 H 0.0432 0.1853 0.2983 0.041 Uiso 1 1 calc R
C4 C 0.08714(13) -0.0482(3) 0.31055(10) 0.0281(5) Uani 1 1 d .
C5 C 0.12001(13) -0.1914(3) 0.27506(10) 0.0277(5) Uani 1 1 d .
C6 C 0.14703(15) -0.3379(3) 0.30911(11) 0.0380(6) Uani 1 1 d .
H6 H 0.1453 -0.3419 0.3576 0.046 Uiso 1 1 calc R
C7 C 0.17563(18) -0.4742(3) 0.27374(14) 0.0487(7) Uani 1 1 d .
H7 H 0.1926 -0.5705 0.2979 0.058 Uiso 1 1 calc R
C8 C 0.17967(17) -0.4702(3) 0.20120(13) 0.0442(7) Uani 1 1 d .
H8 H 0.1996 -0.5640 0.1771 0.053 Uiso 1 1 calc R
C9 C 0.15507(14) -0.3324(3) 0.16564(11) 0.0359(5) Uani 1 1 d .
H9 H 0.1582 -0.3322 0.1172 0.043 Uiso 1 1 calc R
C10 C 0.12436(13) -0.1872(3) 0.20070(10) 0.0277(5) Uani 1 1 d .
C11 C 0.07500(14) -0.0471(3) 0.38920(10) 0.0323(5) Uani 1 1 d .
H11A H 0.0691 -0.1635 0.4049 0.048 Uiso 1 1 calc R
H11B H 0.0239 0.0111 0.3994 0.048 Uiso 1 1 calc R

loop_
_atom_site_aniso_label
_atom_site_aniso_U_11
_atom_site_aniso_U_22
_atom_site_aniso_U_33
_atom_site_aniso_U_23
_atom_site_aniso_U_13
_atom_site_aniso_U_12
P1 0.0367(4) 0.0429(4) 0.0221(3) 0.0040(2) -0.0010(2) 0.0059(3)
O1 0.0448(9) 0.0325(9) 0.0317(8) 0.0101(7) -0.0046(7) -0.0059(8)
O2 0.0997(17) 0.0392(11) 0.0584(12) -0.0113(9) -0.0457(11) 0.0217(11)
O3 0.0453(12) 0.135(2) 0.0424(11) 0.0315(13) 0.0143(9) 0.0206(13)
P2 0.0333(3) 0.0254(3) 0.0216(3) -0.0027(2) -0.0008(2) 0.0015(2)
O4 0.0416(10) 0.0465(11) 0.0317(8) -0.0135(7) -0.0059(7) 0.0124(8)
O5 0.0558(11) 0.0346(10) 0.0324(9) 0.0056(7) -0.0120(8) -0.0143(8)
O6 0.0592(11) 0.0334(10) 0.0235(8) -0.0013(7) 0.0021(7) 0.0098(8)
C1 0.0310(11) 0.0305(12) 0.0215(9) 0.0022(9) 0.0003(8) -0.0008(10)
C2 0.0424(13) 0.0305(12) 0.0279(11) 0.0025(9) -0.0071(10) 0.0057(11)
C3 0.0401(13) 0.0331(13) 0.0288(11) -0.0044(10) -0.0020(10) 0.0080(11)
C4 0.0302(11) 0.0339(13) 0.0201(9) -0.0026(9) -0.0009(8) -0.0025(10)
C5 0.0289(11) 0.0320(12) 0.0221(10) 0.0004(9) -0.0028(8) -0.0009(10)
C6 0.0475(15) 0.0381(14) 0.0283(11) 0.0086(10) -0.0031(10) 0.0033(12)
C7 0.0642(18) 0.0377(15) 0.0442(14) 0.0116(12) -0.0068(13) 0.0104(13)
C8 0.0576(17) 0.0327(13) 0.0423(14) -0.0009(11) 0.0018(12) 0.0178(12)
C9 0.0444(14) 0.0349(13) 0.0285(11) -0.0035(10) 0.0010(10) 0.0077(11)
C10 0.0293(11) 0.0283(12) 0.0253(10) 0.0018(9) 0.0003(9) 0.0018(10)
C11 0.0356(13) 0.0381(14) 0.0233(10) -0.0002(9) 0.0022(9) -0.0045(10)

loop_
_atom_type_symbol
_atom_type_description
_atom_type_scat_dispersion_real
_atom_type_scat_dispersion_imag
_atom_type_scat_source
C C 0.0033 0.0016 'International Tables Vol C Tables 4.2.6.8 and 6.1.1.4'
H H 0.0000 0.0000 'International Tables Vol C Tables 4.2.6.8 and 6.1.1.4'
O O 0.0106 0.0060 'International Tables Vol C Tables 4.2.6.8 and 6.1.1.4'
P P 0.1023 0.0942 'International Tables Vol C Tables 4.2.6.8 and 6.1.1.4'

loop_
_geom_angle_atom_site_label_1
_geom_angle_atom_site_label_2
_geom_angle_atom_site_label_3
_geom_angle
O1 P1 O2 110.62(10)
O1 P1 O3 113.40(12)
O2 P1 O3 109.18(14)
O1 P1 C1 111.60(10)
O2 P1 C1 108.98(11)
O3 P1 C1 102.73(10)
P1 O2 H2O 109.5
P1 O3 H3O 109.5
O4 P2 O5 114.62(10)
O4 P2 O6 108.15(9)
O5 P2 O6 108.83(9)
O4 P2 C11 114.45(10)
O5 P2 C11 103.29(10)
O6 P2 C11 107.14(10)
P2 O5 H5O 109.5
P2 O6 H6O 109.5
C2 C1 C10 119.84(19)
C2 C1 P1 117.24(16)
C10 C1 P1 122.89(16)
C1 C2 C3 121.0(2)
C1 C2 H2 119.5
C3 C2 H2 119.5
C4 C3 C2 121.1(2)
C4 C3 H3 119.5
C2 C3 H3 119.5
C3 C4 C5 120.41(19)
C3 C4 C11 117.71(19)
C5 C4 C11 121.86(19)
C6 C5 C4 123.43(19)
C6 C5 C10 118.0(2)
C4 C5 C10 118.53(19)
C7 C6 C5 122.0(2)
C7 C6 H6 119.0
C5 C6 H6 119.0
C6 C7 C8 119.9(2)
C6 C7 H7 120.1
C8 C7 H7 120.1
C9 C8 C7 120.7(2)
C9 C8 H8 119.6
C7 C8 H8 119.6
C8 C9 C10 121.2(2)
C8 C9 H9 119.4
C10 C9 H9 119.4
C9 C10 C5 118.14(19)
C9 C10 C1 122.78(19)
C5 C10 C1 119.07(19)
C4 C11 P2 115.85(15)
C4 C11 H11A 108.3
P2 C11 H11A 108.3
C4 C11 H11B 108.3
P2 C11 H11B 108.3
H11A C11 H11B 107.4

loop_
_geom_bond_atom_site_label_1
_geom_bond_atom_site_label_2
_geom_bond_distance
P1 O1 1.4941(17)
P1 O2 1.5248(19)
P1 O3 1.537(2)
P1 C1 1.779(2)
O2 H2O 0.8200
O3 H3O 0.8200
P2 O4 1.4809(17)
P2 O5 1.5441(16)
P2 O6 1.5496(15)
P2 C11 1.773(2)
O5 H5O 0.8200
O6 H6O 0.8200
C1 C2 1.355(3)
C1 C10 1.434(3)
C2 C3 1.403(3)
C2 H2 0.9300
C3 C4 1.358(3)
C3 H3 0.9300
C4 C5 1.422(3)
C4 C11 1.520(3)
C5 C6 1.397(3)
C5 C10 1.427(3)
C6 C7 1.353(3)
C6 H6 0.9300
C7 C8 1.392(3)
C7 H7 0.9300
C8 C9 1.343(3)
C8 H8 0.9300
C9 C10 1.418(3)
C9 H9 0.9300
C11 H11A 0.9700
C11 H11B 0.9700

loop_
_geom_hbond_atom_site_label_D
_geom_hbond_atom_site_label_H
_geom_hbond_atom_site_label_A
_geom_hbond_distance_DH
_geom_hbond_distance_HA
_geom_hbond_distance_DA
_geom_hbond_angle_DHA
_geom_hbond_site_symmetry_A
O2 H2O O1 0.82 1.81 2.582(2) 156.7 5
O3 H3O O4 0.82 1.93 2.592(2) 137.2 2_554
O5 H5O O4 0.82 1.79 2.565(2) 155.7 8_665
O6 H6O O1 0.82 1.77 2.575(2) 166.0 7_566
